data_4003426
loop_
_publ_author_name
'Mafra, Lu\'is'
'Rocha, Jo\~ao'
'Fernandez, Christian'
'Castro, Germ\'an R.'
'Garc\'ia-Granda, Santiago'
'Espina, Aranzazu'
'Khainakov, Sergei A.'
'Garc\'ia, Jos\'e R.'

_publ_section_title
;
 Characterization of Layered \g-Titanium Phosphate
 (C2H5NH3)[Ti(H1.5PO4)(PO4)]2&#x00B7;H2O Intercalate: A Combined NMR,
 Synchrotron XRD, and DFT Calculations Study
;
_journal_issue 12
_journal_name_full 'Chemistry of Materials'
_journal_page_first 3944
_journal_paper_doi 10.1021/cm800165p
_journal_volume 20
_journal_year 2008
_chemical_formula_moiety 'O17 P4 Ti2, C2 N'
_chemical_formula_sum 'C2 N O17 P4 Ti2'
_chemical_formula_weight 529.71
_space_group_IT_number 1
_space_group_name_Hall 'P 1'
_space_group_name_H-M_alt 'P 1'
_symmetry_cell_setting triclinic
_symmetry_Int_Tables_number 1
_symmetry_space_group_name_Hall 'P 1'
_symmetry_space_group_name_H-M 'P 1'
_audit_creation_date 2007-10-15T22:57
_audit_creation_method 'from EXP file using GSAS2CIF'
_cell_angle_alpha 100.931(2)
_cell_angle_beta 97.211(2)
_cell_angle_gamma 90.683(3)
_cell_formula_units_Z 1
_cell_length_a 5.1126(1)
_cell_length_b 6.3189(2)
_cell_length_c 12.0396(5)
_cell_measurement_temperature 298(2)
_cell_measurement_theta_max 60.02
_cell_measurement_theta_min 3.0
_cell_volume 378.62(2)
_computing_structure_refinement GSAS
_diffrn_ambient_temperature 298(2)
_diffrn_radiation_polarisn_ratio 0.95
_diffrn_radiation_probe x-ray
_diffrn_radiation_wavelength 0.82648(6)
_diffrn_reflns_limit_h_max 6
_diffrn_reflns_limit_h_min 0
_diffrn_reflns_limit_k_max 7
_diffrn_reflns_limit_k_min -7
_diffrn_reflns_limit_l_max 14
_diffrn_reflns_limit_l_min -14
_diffrn_reflns_theta_max 59.97
_diffrn_reflns_theta_min 4.04
_exptl_absorpt_coefficient_mu 2.581
_exptl_absorpt_correction_type none
_exptl_crystal_density_diffrn 2.323
_exptl_crystal_density_method 'not measured'
_exptl_crystal_F_000 259.0
_refine_ls_goodness_of_fit_all 0.50
_refine_ls_matrix_type full
_refine_ls_number_parameters 137
_refine_ls_number_restraints 2
_refine_ls_R_Fsqd_factor 0.08421
_refine_ls_shift/su_max 0.13
_refine_ls_shift/su_mean 0.04
_reflns_number_total 1408
_cod_data_source_file cm800165p-file001.cif
_cod_data_source_block L28E_publ
_cod_depositor_comments
;
The following automatic conversions were performed:

data item '_geom_angle_publ_flag' value 'N' was changed to 'n' in
accordance with the
/home/saulius/struct/COD-crude-data/automatic-downloads/DataCite-retrospective/ACS/depositions/lib/dictionaries/cif_core.dic
dictionary named 'cif_core.dic' version 2.4.2 last updated on
2011-04-26 (68 times).

data item '_geom_bond_publ_flag' value 'N' was changed to 'n' in
accordance with the
/home/saulius/struct/COD-crude-data/automatic-downloads/DataCite-retrospective/ACS/depositions/lib/dictionaries/cif_core.dic
dictionary named 'cif_core.dic' version 2.4.2 last updated on
2011-04-26 (62 times).

Automatic conversion script
Id: cif_fix_values 6909 2019-04-08 15:41:33Z antanas 
;
_cod_database_code 4003426

loop_
_symmetry_equiv_pos_site_id
_symmetry_equiv_pos_as_xyz
1 x,y,z

loop_
_atom_site_type_symbol
_atom_site_label
_atom_site_fract_x
_atom_site_fract_y
_atom_site_fract_z
_atom_site_occupancy
_atom_site_thermal_displace_type
_atom_site_U_iso_or_equiv
_atom_site_symmetry_multiplicity
Ti Ti1 0.6920(22) 0.9237(16) 0.5776(11) 1.0 Uiso 0.0004(12) 1
Ti Ti2 0.2362(20) 0.5170(17) 0.8390(10) 1.0 Uiso 0.0004(12) 1
P P1 0.666(4) 0.4552(25) 0.6549(15) 1.0 Uiso 0.0026(18) 1
P P3 1.1333(30) 0.8784(25) 0.3877(14) 1.0 Uiso 0.029(5) 1
P P4 -0.2045(32) 0.6877(26) 1.0089(13) 1.0 Uiso 0.040(5) 1
P P2 0.253(4) 0.9926(24) 0.7618(15) 1.0 Uiso 0.0026(18) 1
O O1 0.719(6) 0.625(5) 0.5790(30) 1.0 Uiso 0.0002 1
O O2 -0.079(7) 0.455(5) 0.7491(27) 1.0 Uiso 0.0002 1
O O3 0.441(6) 0.472(5) 0.7092(27) 1.0 Uiso 0.0002 1
O O4 0.667(6) 0.237(5) 0.5667(26) 1.0 Uiso 0.0002 1
O O5 1.138(6) 0.711(5) 0.2947(28) 1.0 Uiso 0.019(5) 1
O O6 1.148(5) 1.140(4) 0.3628(21) 1.0 Uiso 0.019(5) 1
O O7 0.365(6) 0.871(5) 0.4738(28) 1.0 Uiso 0.019(5) 1
O O8 0.871(7) 0.861(5) 0.4469(29) 1.0 Uiso 0.019(5) 1
O O9 1.026(6) 0.986(4) 0.6658(28) 1.0 Uiso 0.0002 1
O O10 0.259(7) 0.217(5) 0.8385(26) 1.0 Uiso 0.0002 1
O O11 0.524(6) 0.956(5) 0.7098(26) 1.0 Uiso 0.0002 1
O O12 0.223(6) 0.838(5) 0.8358(27) 1.0 Uiso 0.0002 1
O O13 -0.222(6) 0.719(5) 1.1439(24) 1.0 Uiso 0.006(4) 1
O O14 -0.172(4) 0.929(4) 0.9706(18) 1.0 Uiso 0.006(4) 1
O O15 0.040(6) 0.557(5) 0.9849(24) 1.0 Uiso 0.006(4) 1
O O16 0.577(6) 0.571(5) 0.9312(26) 1.0 Uiso 0.006(4) 1
O Ow 1.111(6) 1.378(5) 0.4303(22) 1.0 Uiso 0.017(8) 1
C C1 0.329(6) 0.322(6) 1.2072(30) 1.0 Uiso 0.013(9) 1
C C2 0.599(6) 0.384(6) 1.2769(30) 1.0 Uiso 0.013(9) 1
N N1 0.343(7) 0.139(6) 1.1131(32) 1.0 Uiso 0.057(15) 1

loop_
_atom_type_symbol
_atom_type_number_in_cell
_atom_type_scat_dispersion_real
_atom_type_scat_dispersion_imag
_atom_type_scat_Cromer_Mann_a1
_atom_type_scat_Cromer_Mann_a2
_atom_type_scat_Cromer_Mann_a3
_atom_type_scat_Cromer_Mann_a4
_atom_type_scat_Cromer_Mann_b1
_atom_type_scat_Cromer_Mann_b2
_atom_type_scat_Cromer_Mann_b3
_atom_type_scat_Cromer_Mann_b4
_atom_type_scat_Cromer_Mann_c
_atom_type_scat_source
Ti 2.0 0.000 0.000 9.75950 7.85080 7.35580 0.50000 1.69910 35.6338 1.90210 116.105 1.28070 International_Tables_Vol_C
P 4.0 0.000 0.000 6.43450 1.90670 4.17910 27.1570 1.78000 0.52600 1.49080 68.1645 1.11490 International_Tables_Vol_C
O 17.0 0.000 0.000 3.04850 13.2771 2.28680 5.70110 1.54630 0.32390 0.86700 32.9089 0.25080 International_Tables_Vol_C
C 2.0 0.000 0.000 2.31000 20.8439 1.02000 10.2075 1.58860 0.56870 0.86500 51.6512 0.21560 International_Tables_Vol_C
N 1.0 0.000 0.000 12.2126 0.00570 3.13220 9.89330 2.01250 28.9975 1.16630 0.58260 -11.529 International_Tables_Vol_C

loop_
_geom_angle_atom_site_label_1
_geom_angle_atom_site_label_2
_geom_angle_atom_site_label_3
_geom_angle
_geom_angle_site_symmetry_1
_geom_angle_site_symmetry_3
_geom_angle_publ_flag
O1 Ti1 O4 176.7(16) 1_555 1_565 n
O1 Ti1 O7 91.3(15) 1_555 1_555 n
O1 Ti1 O8 84.8(13) 1_555 1_555 n
O1 Ti1 O9 91.4(13) 1_555 1_555 n
O1 Ti1 O11 89.3(14) 1_555 1_555 n
O4 Ti1 O7 87.6(12) 1_565 1_555 n
O4 Ti1 O8 92.2(13) 1_565 1_555 n
O4 Ti1 O9 89.5(13) 1_565 1_555 n
O4 Ti1 O11 93.8(13) 1_565 1_555 n
O7 Ti1 O8 87.2(15) 1_555 1_555 n
O7 Ti1 O9 173.8(17) 1_555 1_555 n
O7 Ti1 O11 94.3(15) 1_555 1_555 n
O8 Ti1 O9 87.5(15) 1_555 1_555 n
O8 Ti1 O11 173.9(13) 1_555 1_555 n
O9 Ti1 O11 91.3(15) 1_555 1_555 n
O2 Ti2 O3 93.8(15) 1_555 1_555 n
O2 Ti2 O10 87.5(14) 1_555 1_555 n
O2 Ti2 O12 93.2(13) 1_555 1_555 n
O2 Ti2 O15 89.7(13) 1_555 1_555 n
O2 Ti2 O16 177.5(15) 1_555 1_555 n
O3 Ti2 O10 87.5(13) 1_555 1_555 n
O3 Ti2 O12 90.4(13) 1_555 1_555 n
O3 Ti2 O15 175.8(14) 1_555 1_555 n
O3 Ti2 O16 84.7(13) 1_555 1_555 n
O10 Ti2 O12 177.8(14) 1_555 1_555 n
O10 Ti2 O15 90.4(13) 1_555 1_555 n
O10 Ti2 O16 90.4(14) 1_555 1_555 n
O12 Ti2 O15 91.7(12) 1_555 1_555 n
O12 Ti2 O16 88.8(13) 1_555 1_555 n
O15 Ti2 O16 91.7(13) 1_555 1_555 n
O1 P1 O2 108.7(20) 1_555 1_655 n
O1 P1 O3 118.8(22) 1_555 1_555 n
O1 P1 O4 101.3(19) 1_555 1_555 n
O2 P1 O3 108.8(21) 1_655 1_555 n
O2 P1 O4 106.1(18) 1_655 1_555 n
O3 P1 O4 112.2(20) 1_555 1_555 n
O5 P3 O6 117.4(19) 1_555 1_555 n
O5 P3 O7 109.9(21) 1_555 1_655 n
O5 P3 O8 111.1(21) 1_555 1_555 n
O6 P3 O7 103.9(18) 1_555 1_655 n
O6 P3 O8 105.7(16) 1_555 1_555 n
O7 P3 O8 108.3(20) 1_655 1_555 n
O13 P4 O14 110.5(16) 1_555 1_555 n
O13 P4 O15 107.4(16) 1_555 1_555 n
O13 P4 O16 117.5(19) 1_555 1_455 n
O14 P4 O15 109.2(14) 1_555 1_555 n
O14 P4 O16 106.4(19) 1_555 1_455 n
O15 P4 O16 105.5(19) 1_555 1_455 n
O9 P2 O10 107.0(19) 1_455 1_565 n
O9 P2 O11 109.8(19) 1_455 1_555 n
O9 P2 O12 114.4(22) 1_455 1_555 n
O10 P2 O11 110.0(20) 1_565 1_555 n
O10 P2 O12 106.0(21) 1_565 1_555 n
O11 P2 O12 109.5(20) 1_555 1_555 n
Ti1 O1 P1 140.6(23) 1_555 1_555 n
Ti2 O2 P1 164.2(21) 1_555 1_455 n
Ti2 O3 P1 156.7(24) 1_555 1_555 n
Ti1 O4 P1 135.2(18) 1_545 1_555 n
P3 O6 Ow 137.7(21) 1_555 1_555 n
Ti1 O7 P3 166.7(24) 1_555 1_455 n
Ti1 O8 P3 149.9(25) 1_555 1_555 n
Ti1 O9 P2 160.9(21) 1_555 1_655 n
Ti2 O10 P2 144.4(22) 1_555 1_545 n
Ti1 O11 P2 146.3(20) 1_555 1_555 n
Ti2 O12 P2 142.0(22) 1_555 1_555 n
Ti2 O15 P4 128.4(15) 1_555 1_555 n
Ti2 O16 P4 159.5(23) 1_555 1_655 n
C2 C1 N1 111.6(29) 1_555 1_555 n

loop_
_geom_bond_atom_site_label_1
_geom_bond_atom_site_label_2
_geom_bond_distance
_geom_bond_site_symmetry_2
_geom_bond_publ_flag
Ti1 O1 1.900(31) 1_555 n
Ti1 O4 2.014(30) 1_565 n
Ti1 O7 1.94(4) 1_555 n
Ti1 O8 1.90(4) 1_555 n
Ti1 O9 1.89(4) 1_555 n
Ti1 O11 1.882(34) 1_555 n
Ti2 O2 1.82(4) 1_555 n
Ti2 O3 1.97(4) 1_555 n
Ti2 O10 1.899(32) 1_555 n
Ti2 O12 2.037(28) 1_555 n
Ti2 O15 2.107(31) 1_555 n
Ti2 O16 1.934(34) 1_555 n
P1 O1 1.575(35) 1_555 n
P1 O2 1.62(4) 1_655 n
P1 O3 1.386(32) 1_555 n
P1 O4 1.57(4) 1_555 n
P3 O5 1.392(34) 1_555 n
P3 O6 1.736(23) 1_555 n
P3 O7 1.48(4) 1_655 n
P3 O8 1.61(4) 1_555 n
P4 O13 1.613(31) 1_555 n
P4 O14 1.684(22) 1_555 n
P4 O15 1.534(31) 1_555 n
P4 O16 1.46(4) 1_455 n
P2 O9 1.53(4) 1_455 n
P2 O10 1.536(35) 1_565 n
P2 O11 1.590(32) 1_555 n
P2 O12 1.462(32) 1_555 n
O1 Ti1 1.900(31) 1_555 n
O1 P1 1.575(35) 1_555 n
O2 Ti2 1.82(4) 1_555 n
O2 P1 1.62(4) 1_455 n
O3 Ti2 1.97(4) 1_555 n
O3 P1 1.386(32) 1_555 n
O4 Ti1 2.014(30) 1_545 n
O4 P1 1.57(4) 1_555 n
O5 P3 1.392(34) 1_555 n
O6 P3 1.736(23) 1_555 n
O6 Ow 1.595(33) 1_555 n
O7 Ti1 1.94(4) 1_555 n
O7 P3 1.48(4) 1_455 n
O8 Ti1 1.90(4) 1_555 n
O8 P3 1.61(4) 1_555 n
O9 Ti1 1.89(4) 1_555 n
O9 P2 1.53(4) 1_655 n
O10 Ti2 1.899(32) 1_555 n
O10 P2 1.536(35) 1_545 n
O11 Ti1 1.882(34) 1_555 n
O11 P2 1.590(32) 1_555 n
O12 Ti2 2.037(28) 1_555 n
O12 P2 1.462(32) 1_555 n
O13 P4 1.613(31) 1_555 n
O14 P4 1.684(22) 1_555 n
O15 Ti2 2.107(31) 1_555 n
O15 P4 1.534(31) 1_555 n
O16 Ti2 1.934(34) 1_555 n
O16 P4 1.46(4) 1_655 n
Ow O6 1.595(33) 1_555 n
C1 C2 1.530(7) 1_555 n
C1 N1 1.467(13) 1_555 n
C2 C1 1.530(7) 1_555 n
N1 C1 1.467(13) 1_555 n
